data_7045127
loop_
_publ_author_name
'Higuchi, Junichi'
'Kuriyama, Shogo'
'Eizawa, Aya'
'Arashiba, Kazuya'
'Nakajima, Kazunari'
'Nishibayashi, Yoshiaki'

_publ_section_title
;
 Preparation and reactivity of iron complexes bearing anionic
 carbazole-based PNP-type pincer ligands toward catalytic nitrogen
 fixation.
;
_journal_issue 4
_journal_name_full 'Dalton transactions (Cambridge, England : 2003)'
_journal_page_first 1117
_journal_page_last 1121
_journal_paper_doi 10.1039/c7dt04327a
_journal_volume 47
_journal_year 2018
_chemical_formula_moiety 'C76 H124 Cl2 Fe2 N2 P4'
_chemical_formula_sum 'C76 H124 Cl2 Fe2 N2 P4'
_chemical_formula_weight 1372.32
_chemical_properties_physical Air-sensitive,Moisture-sensitive,Oxygen-sensitive
_space_group_crystal_system monoclinic
_space_group_IT_number 14
_space_group_name_Hall '-P 2yn'
_space_group_name_H-M_alt 'P 1 21/n 1'
_symmetry_space_group_name_Hall '-P 2yn'
_symmetry_space_group_name_H-M 'P 1 21/n 1'
_atom_sites_solution_hydrogens geom
_atom_sites_solution_primary direct
_atom_sites_solution_secondary difmap
_audit_update_record
;
2017-11-30 deposited with the CCDC.
2017-12-05 downloaded from the CCDC.
;
_cell_angle_alpha 90.0000
_cell_angle_beta 93.479(7)
_cell_angle_gamma 90.0000
_cell_formula_units_Z 4
_cell_length_a 23.0868(5)
_cell_length_b 14.8066(4)
_cell_length_c 24.7743(5)
_cell_measurement_reflns_used 54933
_cell_measurement_temperature 173
_cell_measurement_theta_max 27.48
_cell_measurement_theta_min 1.64
_cell_volume 8453.2(3)
_computing_cell_refinement 'RAPID AUTO'
_computing_data_collection 'RAPID AUTO (Rigaku, ????)'
_computing_data_reduction 'RAPID AUTO'
_computing_molecular_graphics 'CrystalStructure 4.2.5'
_computing_publication_material 'CrystalStructure 4.2.5 (Rigaku, 2017)'
_computing_structure_refinement 'SHELXL Version 2016/6 (Sheldrick, 2008)'
_computing_structure_solution SIR97
_diffrn_ambient_temperature 173
_diffrn_detector_area_resol_mean 10.000
_diffrn_measured_fraction_theta_full 0.996
_diffrn_measured_fraction_theta_max 0.992
_diffrn_measurement_device_type 'Rigaku R-AXIS RAPID'
_diffrn_measurement_method \w
_diffrn_radiation_type 'Mo K\a'
_diffrn_radiation_wavelength 0.71075
_diffrn_reflns_av_R_equivalents 0.0726
_diffrn_reflns_Laue_measured_fraction_full 0.996
_diffrn_reflns_Laue_measured_fraction_max 0.992
_diffrn_reflns_limit_h_max 29
_diffrn_reflns_limit_h_min -29
_diffrn_reflns_limit_k_max 19
_diffrn_reflns_limit_k_min -19
_diffrn_reflns_limit_l_max 31
_diffrn_reflns_limit_l_min -32
_diffrn_reflns_number 72868
_diffrn_reflns_point_group_measured_fraction_full 0.996
_diffrn_reflns_point_group_measured_fraction_max 0.992
_diffrn_reflns_theta_full 25.242
_diffrn_reflns_theta_max 27.483
_diffrn_reflns_theta_min 2.240
_diffrn_standards_number 0
_exptl_absorpt_coefficient_mu 0.518
_exptl_absorpt_correction_T_max 0.925
_exptl_absorpt_correction_T_min 0.622
_exptl_absorpt_correction_type multi-scan
_exptl_absorpt_process_details 'ABSCOR (Rigaku, 1995)'
_exptl_crystal_colour orange
_exptl_crystal_density_diffrn 1.078
_exptl_crystal_density_method 'not measured'
_exptl_crystal_description block
_exptl_crystal_F_000 2960.00
_exptl_crystal_size_max 0.400
_exptl_crystal_size_mid 0.300
_exptl_crystal_size_min 0.150
_refine_diff_density_max 0.82
_refine_diff_density_min -1.24
_refine_ls_extinction_method none
_refine_ls_goodness_of_fit_ref 1.217
_refine_ls_hydrogen_treatment constr
_refine_ls_number_parameters 828
_refine_ls_number_reflns 19229
_refine_ls_number_restraints 0
_refine_ls_R_factor_all 0.1432
_refine_ls_R_factor_gt 0.1168
_refine_ls_shift/su_max 0.001
_refine_ls_structure_factor_coef Fsqd
_refine_ls_weighting_details 'w = 1/[\s^2^(Fo^2^)+(0.0798P)^2^+22.3708P] where P=(Fo^2^+2Fc^2^)/3'
_refine_ls_weighting_scheme calc
_refine_ls_wR_factor_gt 0.2399
_refine_ls_wR_factor_ref 0.2535
_reflns_Friedel_coverage 0.000
_reflns_number_gt 15997
_reflns_number_total 19229
_reflns_threshold_expression F^2^>2.0\s(F^2^)
_cod_data_source_file c7dt04327a2.cif
_cod_data_source_block 6a
_cod_depositor_comments 'Adding full bibliography for 7045127--7045130.cif.'
_cod_database_code 7045127

loop_
_space_group_symop_id
_space_group_symop_operation_xyz
1 +X,+Y,+Z
2 1/2-X,1/2+Y,1/2-Z
3 -X,-Y,-Z
4 -1/2+X,-1/2-Y,-1/2+Z

loop_
_atom_site_label
_atom_site_type_symbol
_atom_site_fract_x
_atom_site_fract_y
_atom_site_fract_z
_atom_site_U_iso_or_equiv
_atom_site_adp_type
_atom_site_occupancy
_atom_site_site_symmetry_order
_atom_site_calc_flag
_atom_site_refinement_flags_posn
_atom_site_refinement_flags_adp
_atom_site_refinement_flags_occupancy
_atom_site_disorder_assembly
_atom_site_disorder_group
Fe1 Fe 0.85398(3) 0.26965(4) 0.26872(3) 0.02716(16) Uani 1 1 d . . . . .
Fe2 Fe 0.78203(4) 0.91301(7) 0.62314(4) 0.0471(3) Uani 0.85 1 d . . P . .
Fe3 Fe 0.7533(3) 0.9975(4) 0.6530(2) 0.0489(13) Uani 0.15 1 d . . P . .
Cl1 Cl 0.84815(6) 0.38798(9) 0.20942(6) 0.0444(3) Uani 1 1 d . . . . .
Cl2 Cl 0.81461(11) 0.78321(15) 0.58857(9) 0.0793(7) Uani 0.85 1 d . . P . .
Cl3 Cl 0.6863(6) 1.1047(8) 0.6690(7) 0.085(4) Uani 0.15 1 d . . P . .
P1 P 0.79904(5) 0.13975(8) 0.23366(5) 0.0299(3) Uani 1 1 d . . . . .
P2 P 0.94953(5) 0.27835(8) 0.32176(5) 0.0308(3) Uani 1 1 d . . . . .
P3 P 0.78487(6) 1.02682(11) 0.55081(6) 0.0433(3) Uani 1 1 d . . . . .
P4 P 0.72100(6) 0.86963(11) 0.69915(6) 0.0459(4) Uani 1 1 d . . . . .
N1 N 0.81546(15) 0.2814(3) 0.33734(15) 0.0280(8) Uani 1 1 d . . . . .
N2 N 0.84713(17) 0.9593(3) 0.66942(16) 0.0353(9) Uani 1 1 d . . . . .
C1 C 0.75961(19) 0.2526(3) 0.34706(17) 0.0276(9) Uani 1 1 d . . . . .
C2 C 0.7290(2) 0.1791(3) 0.32314(18) 0.0321(10) Uani 1 1 d . . . . .
C3 C 0.6719(2) 0.1680(4) 0.3367(2) 0.0397(12) Uani 1 1 d . . . . .
H3 H 0.650045 0.119900 0.320273 0.048 Uiso 1 1 calc R U . . .
C4 C 0.6448(2) 0.2240(4) 0.3734(2) 0.0432(13) Uani 1 1 d . . . . .
C5 C 0.6777(2) 0.2899(4) 0.4010(2) 0.0378(11) Uani 1 1 d . . . . .
H5 H 0.661109 0.325496 0.427975 0.045 Uiso 1 1 calc R U . . .
C6 C 0.7359(2) 0.3034(3) 0.38878(19) 0.0312(10) Uani 1 1 d . . . . .
C7 C 0.7813(2) 0.3629(3) 0.40842(18) 0.0292(9) Uani 1 1 d . . . . .
C8 C 0.7860(2) 0.4235(3) 0.45156(19) 0.0334(10) Uani 1 1 d . . . . .
H8 H 0.753431 0.434665 0.472293 0.040 Uiso 1 1 calc R U . . .
C9 C 0.8378(2) 0.4673(3) 0.46418(18) 0.0337(11) Uani 1 1 d . . . . .
C10 C 0.8843(2) 0.4516(3) 0.43084(19) 0.0334(10) Uani 1 1 d . . . . .
H10 H 0.919888 0.482207 0.439196 0.040 Uiso 1 1 calc R U . . .
C11 C 0.88091(19) 0.3943(3) 0.38676(18) 0.0289(9) Uani 1 1 d . . . . .
C12 C 0.82823(19) 0.3486(3) 0.37619(17) 0.0263(9) Uani 1 1 d . . . . .
C13 C 0.5801(2) 0.2135(4) 0.3829(3) 0.0545(16) Uani 1 1 d . . . . .
C14A C 0.5700(5) 0.1899(13) 0.4373(5) 0.080(4) Uani 0.6 1 d . . P A 1
H14A H 0.591411 0.134555 0.447175 0.096 Uiso 0.6 1 calc R U P A 1
H14B H 0.528458 0.179913 0.440625 0.096 Uiso 0.6 1 calc R U P A 1
H14C H 0.583375 0.239035 0.461473 0.096 Uiso 0.6 1 calc R U P A 1
C15A C 0.5513(4) 0.1331(9) 0.3433(5) 0.068(3) Uani 0.6 1 d . . P A 1
H15A H 0.568940 0.074935 0.353528 0.082 Uiso 0.6 1 calc R U P A 1
H15B H 0.558540 0.146587 0.305556 0.082 Uiso 0.6 1 calc R U P A 1
H15C H 0.509380 0.130317 0.347354 0.082 Uiso 0.6 1 calc R U P A 1
C16A C 0.5476(5) 0.2971(10) 0.3603(8) 0.080(5) Uani 0.6 1 d . . P A 1
H16A H 0.507592 0.296050 0.371399 0.096 Uiso 0.6 1 calc R U P A 1
H16B H 0.547378 0.296703 0.320706 0.096 Uiso 0.6 1 calc R U P A 1
H16C H 0.567096 0.351771 0.374291 0.096 Uiso 0.6 1 calc R U P A 1
C14B C 0.5624(7) 0.2840(14) 0.4320(8) 0.064(5) Uani 0.4 1 d . . P A 2
H14D H 0.569040 0.346438 0.420761 0.077 Uiso 0.4 1 calc R U P A 2
H14E H 0.586408 0.270884 0.465017 0.077 Uiso 0.4 1 calc R U P A 2
H14F H 0.521371 0.275994 0.438899 0.077 Uiso 0.4 1 calc R U P A 2
C15B C 0.5698(8) 0.1223(17) 0.4047(10) 0.091(7) Uani 0.4 1 d . . P A 2
H15D H 0.528110 0.113751 0.408495 0.109 Uiso 0.4 1 calc R U P A 2
H15E H 0.590636 0.115896 0.440110 0.109 Uiso 0.4 1 calc R U P A 2
H15F H 0.583689 0.076685 0.379870 0.109 Uiso 0.4 1 calc R U P A 2
C16B C 0.5468(8) 0.239(2) 0.3366(9) 0.090(9) Uani 0.4 1 d . . P A 2
H16D H 0.554218 0.197797 0.306931 0.108 Uiso 0.4 1 calc R U P A 2
H16E H 0.557210 0.300812 0.326448 0.108 Uiso 0.4 1 calc R U P A 2
H16F H 0.505568 0.237056 0.343859 0.108 Uiso 0.4 1 calc R U P A 2
C17 C 0.8478(3) 0.5312(4) 0.5130(2) 0.0438(13) Uani 1 1 d . . . . .
C18 C 0.8953(4) 0.4926(5) 0.5514(3) 0.082(2) Uani 1 1 d . . . . .
H18A H 0.930854 0.484705 0.532205 0.098 Uiso 1 1 calc R U . . .
H18B H 0.902905 0.534172 0.581837 0.098 Uiso 1 1 calc R U . . .
H18C H 0.882922 0.434014 0.565090 0.098 Uiso 1 1 calc R U . . .
C19 C 0.7937(3) 0.5425(5) 0.5439(3) 0.072(2) Uani 1 1 d . . . . .
H19A H 0.762393 0.567360 0.519833 0.087 Uiso 1 1 calc R U . . .
H19B H 0.781785 0.483662 0.557604 0.087 Uiso 1 1 calc R U . . .
H19C H 0.801769 0.583820 0.574352 0.087 Uiso 1 1 calc R U . . .
C20 C 0.8666(3) 0.6240(4) 0.4936(3) 0.0586(17) Uani 1 1 d . . . . .
H20A H 0.901688 0.617577 0.473455 0.070 Uiso 1 1 calc R U . . .
H20B H 0.835504 0.650309 0.469952 0.070 Uiso 1 1 calc R U . . .
H20C H 0.874850 0.663493 0.524819 0.070 Uiso 1 1 calc R U . . .
C21 C 0.7581(2) 0.1059(3) 0.29209(19) 0.0348(11) Uani 1 1 d . . . . .
H21A H 0.727816 0.062426 0.279058 0.042 Uiso 1 1 calc R U . . .
H21B H 0.785054 0.073104 0.317794 0.042 Uiso 1 1 calc R U . . .
C22 C 0.93153(19) 0.3891(3) 0.3508(2) 0.0320(10) Uani 1 1 d . . . . .
H22A H 0.966445 0.411172 0.371956 0.038 Uiso 1 1 calc R U . . .
H22B H 0.923815 0.431716 0.320453 0.038 Uiso 1 1 calc R U . . .
C23 C 0.7419(2) 0.1673(4) 0.17886(19) 0.0391(12) Uani 1 1 d . . . . .
C24 C 0.7700(3) 0.1880(6) 0.1264(2) 0.077(2) Uani 1 1 d . . . . .
H24A H 0.801968 0.230658 0.133441 0.092 Uiso 1 1 calc R U . . .
H24B H 0.741080 0.214657 0.100441 0.092 Uiso 1 1 calc R U . . .
H24C H 0.784929 0.132035 0.111330 0.092 Uiso 1 1 calc R U . . .
C25 C 0.7114(3) 0.2517(4) 0.1977(2) 0.0495(15) Uani 1 1 d . . . . .
H25A H 0.693112 0.238837 0.231521 0.059 Uiso 1 1 calc R U . . .
H25B H 0.739730 0.300459 0.203563 0.059 Uiso 1 1 calc R U . . .
H25C H 0.681563 0.270161 0.169984 0.059 Uiso 1 1 calc R U . . .
C26 C 0.6965(3) 0.0926(4) 0.1695(3) 0.0550(16) Uani 1 1 d . . . . .
H26A H 0.678531 0.079558 0.203434 0.066 Uiso 1 1 calc R U . . .
H26B H 0.666639 0.112565 0.142254 0.066 Uiso 1 1 calc R U . . .
H26C H 0.715303 0.037972 0.156677 0.066 Uiso 1 1 calc R U . . .
C27 C 0.8406(2) 0.0338(3) 0.2192(2) 0.0429(12) Uani 1 1 d . . . . .
C28 C 0.8855(3) 0.0221(5) 0.2653(3) 0.085(3) Uani 1 1 d . . . . .
H28A H 0.909831 0.076342 0.268547 0.102 Uiso 1 1 calc R U . . .
H28B H 0.866180 0.012783 0.298959 0.102 Uiso 1 1 calc R U . . .
H28C H 0.909817 -0.030372 0.258300 0.102 Uiso 1 1 calc R U . . .
C29 C 0.8723(6) 0.0470(7) 0.1679(4) 0.141(5) Uani 1 1 d . . . . .
H29A H 0.903398 0.002180 0.166509 0.170 Uiso 1 1 calc R U . . .
H29B H 0.889031 0.107873 0.167664 0.170 Uiso 1 1 calc R U . . .
H29C H 0.844990 0.039611 0.136363 0.170 Uiso 1 1 calc R U . . .
C30 C 0.8039(3) -0.0506(4) 0.2152(4) 0.084(3) Uani 1 1 d . . . . .
H30A H 0.774316 -0.044281 0.185361 0.101 Uiso 1 1 calc R U . . .
H30B H 0.828609 -0.102735 0.208478 0.101 Uiso 1 1 calc R U . . .
H30C H 0.784971 -0.059580 0.249137 0.101 Uiso 1 1 calc R U . . .
C31 C 1.0137(2) 0.3035(4) 0.2810(2) 0.0447(13) Uani 1 1 d . . . . .
C32 C 1.0714(2) 0.3169(5) 0.3141(3) 0.0603(17) Uani 1 1 d . . . . .
H32A H 1.080473 0.262563 0.335550 0.072 Uiso 1 1 calc R U . . .
H32B H 1.102388 0.328083 0.289632 0.072 Uiso 1 1 calc R U . . .
H32C H 1.068136 0.368764 0.338356 0.072 Uiso 1 1 calc R U . . .
C33 C 1.0011(2) 0.3895(5) 0.2482(3) 0.0553(16) Uani 1 1 d . . . . .
H33A H 0.997109 0.440504 0.272935 0.066 Uiso 1 1 calc R U . . .
H33B H 1.033188 0.401209 0.225026 0.066 Uiso 1 1 calc R U . . .
H33C H 0.965035 0.381926 0.225767 0.066 Uiso 1 1 calc R U . . .
C34 C 1.0196(3) 0.2260(5) 0.2408(3) 0.0614(17) Uani 1 1 d . . . . .
H34A H 1.027650 0.169663 0.260603 0.074 Uiso 1 1 calc R U . . .
H34B H 0.983328 0.219689 0.218358 0.074 Uiso 1 1 calc R U . . .
H34C H 1.051481 0.238972 0.217617 0.074 Uiso 1 1 calc R U . . .
C35 C 0.9705(2) 0.2038(4) 0.3818(2) 0.0406(12) Uani 1 1 d . . . . .
C36 C 0.9152(3) 0.1678(4) 0.4044(2) 0.0483(14) Uani 1 1 d . . . . .
H36A H 0.892505 0.134980 0.376011 0.058 Uiso 1 1 calc R U . . .
H36B H 0.925224 0.126911 0.434635 0.058 Uiso 1 1 calc R U . . .
H36C H 0.892218 0.218330 0.417118 0.058 Uiso 1 1 calc R U . . .
C37 C 1.0053(3) 0.2548(5) 0.4267(2) 0.0567(16) Uani 1 1 d . . . . .
H37A H 1.041060 0.278399 0.412591 0.068 Uiso 1 1 calc R U . . .
H37B H 0.982048 0.305102 0.439337 0.068 Uiso 1 1 calc R U . . .
H37C H 1.015054 0.213683 0.456854 0.068 Uiso 1 1 calc R U . . .
C38 C 1.0062(3) 0.1218(4) 0.3639(3) 0.0548(15) Uani 1 1 d . . . . .
H38A H 1.042207 0.143129 0.349095 0.066 Uiso 1 1 calc R U . . .
H38B H 1.015621 0.082708 0.395101 0.066 Uiso 1 1 calc R U . . .
H38C H 0.983502 0.087707 0.336090 0.066 Uiso 1 1 calc R U . . .
C39 C 0.8866(2) 1.0244(3) 0.65542(19) 0.0332(10) Uani 1 1 d . . . . .
C40 C 0.8961(2) 1.0598(4) 0.60379(19) 0.0356(11) Uani 1 1 d . . . . .
C41 C 0.9382(2) 1.1240(4) 0.6009(2) 0.0409(12) Uani 1 1 d . . . . .
H41 H 0.945060 1.147758 0.566281 0.049 Uiso 1 1 calc R U . . .
C42 C 0.9722(2) 1.1578(4) 0.6456(2) 0.0395(12) Uani 1 1 d . . . . .
C43 C 0.9630(2) 1.1208(3) 0.69585(19) 0.0348(11) Uani 1 1 d . . . . .
H43 H 0.985397 1.140800 0.727010 0.042 Uiso 1 1 calc R U . . .
C44 C 0.92116(19) 1.0546(3) 0.70055(19) 0.0325(10) Uani 1 1 d . . . . .
C45 C 0.9027(2) 1.0030(3) 0.74596(19) 0.0322(10) Uani 1 1 d . . . . .
C46 C 0.9200(2) 1.0018(4) 0.8011(2) 0.0372(11) Uani 1 1 d . . . . .
H46 H 0.950232 1.040476 0.814785 0.045 Uiso 1 1 calc R U . . .
C47 C 0.8929(2) 0.9439(4) 0.8357(2) 0.0392(12) Uani 1 1 d . . . . .
C48 C 0.8491(2) 0.8868(4) 0.8131(2) 0.0430(13) Uani 1 1 d . . . . .
H48 H 0.831184 0.846005 0.836589 0.052 Uiso 1 1 calc R U . . .
C49 C 0.8303(2) 0.8859(4) 0.7589(2) 0.0384(11) Uani 1 1 d . . . . .
C50 C 0.8578(2) 0.9459(3) 0.72439(19) 0.0335(10) Uani 1 1 d . . . . .
C51 C 1.0175(2) 1.2311(4) 0.6368(2) 0.0462(13) Uani 1 1 d . . . . .
C52 C 1.0641(3) 1.1925(5) 0.6031(3) 0.0641(18) Uani 1 1 d . . . . .
H52A H 1.046422 1.170667 0.568629 0.077 Uiso 1 1 calc R U . . .
H52B H 1.092584 1.239655 0.596319 0.077 Uiso 1 1 calc R U . . .
H52C H 1.083545 1.142342 0.622630 0.077 Uiso 1 1 calc R U . . .
C53 C 1.0459(3) 1.2649(5) 0.6906(3) 0.0647(18) Uani 1 1 d . . . . .
H53A H 1.016113 1.290032 0.712765 0.078 Uiso 1 1 calc R U . . .
H53B H 1.065405 1.214503 0.709829 0.078 Uiso 1 1 calc R U . . .
H53C H 1.074445 1.311815 0.683518 0.078 Uiso 1 1 calc R U . . .
C54 C 0.9884(3) 1.3112(5) 0.6067(3) 0.074(2) Uani 1 1 d . . . . .
H54A H 0.958175 1.336418 0.628312 0.088 Uiso 1 1 calc R U . . .
H54B H 1.017515 1.357689 0.600611 0.088 Uiso 1 1 calc R U . . .
H54C H 0.970960 1.290545 0.571766 0.088 Uiso 1 1 calc R U . . .
C55 C 0.9100(3) 0.9380(5) 0.8964(2) 0.0507(15) Uani 1 1 d . . . . .
C56 C 0.8559(3) 0.9525(6) 0.9284(3) 0.080(2) Uani 1 1 d . . . . .
H56A H 0.826255 0.907808 0.917065 0.097 Uiso 1 1 calc R U . . .
H56B H 0.866194 0.945486 0.967130 0.097 Uiso 1 1 calc R U . . .
H56C H 0.840584 1.013397 0.921434 0.097 Uiso 1 1 calc R U . . .
C57 C 0.9553(4) 1.0066(7) 0.9139(3) 0.088(3) Uani 1 1 d . . . . .
H57A H 0.964956 1.000419 0.952770 0.106 Uiso 1 1 calc R U . . .
H57B H 0.990222 0.996573 0.894073 0.106 Uiso 1 1 calc R U . . .
H57C H 0.940284 1.067408 0.906174 0.106 Uiso 1 1 calc R U . . .
C58 C 0.9328(4) 0.8427(6) 0.9093(3) 0.083(2) Uani 1 1 d . . . . .
H58A H 0.903187 0.798199 0.897886 0.100 Uiso 1 1 calc R U . . .
H58B H 0.967997 0.831897 0.890022 0.100 Uiso 1 1 calc R U . . .
H58C H 0.941944 0.837203 0.948343 0.100 Uiso 1 1 calc R U . . .
C59 C 0.8641(2) 1.0247(4) 0.5528(2) 0.0444(13) Uani 1 1 d . . . . .
H59A H 0.876517 0.961586 0.547113 0.053 Uiso 1 1 calc R U . . .
H59B H 0.876668 1.060625 0.521843 0.053 Uiso 1 1 calc R U . . .
C60 C 0.7843(2) 0.8202(4) 0.7379(2) 0.0450(13) Uani 1 1 d . . . . .
H60A H 0.770054 0.786719 0.769013 0.054 Uiso 1 1 calc R U . . .
H60B H 0.802705 0.775750 0.714452 0.054 Uiso 1 1 calc R U . . .
C61 C 0.7623(3) 0.9844(5) 0.4812(3) 0.0661(19) Uani 1 1 d . . . . .
C62 C 0.8003(5) 0.9043(8) 0.4683(4) 0.129(4) Uani 1 1 d . . . . .
H62A H 0.798537 0.858977 0.496946 0.155 Uiso 1 1 calc R U . . .
H62B H 0.786324 0.877811 0.433670 0.155 Uiso 1 1 calc R U . . .
H62C H 0.840465 0.924613 0.465957 0.155 Uiso 1 1 calc R U . . .
C63 C 0.7669(4) 1.0511(7) 0.4359(3) 0.107(4) Uani 1 1 d . . . . .
H63A H 0.742995 1.104078 0.442627 0.128 Uiso 1 1 calc R U . . .
H63B H 0.807490 1.069715 0.433945 0.128 Uiso 1 1 calc R U . . .
H63C H 0.753349 1.022912 0.401658 0.128 Uiso 1 1 calc R U . . .
C64 C 0.7003(4) 0.9501(8) 0.4816(4) 0.117(4) Uani 1 1 d . . . . .
H64A H 0.697340 0.906616 0.511080 0.140 Uiso 1 1 calc R U . . .
H64B H 0.674108 1.000969 0.486838 0.140 Uiso 1 1 calc R U . . .
H64C H 0.689527 0.920562 0.446996 0.140 Uiso 1 1 calc R U . . .
C65 C 0.7641(3) 1.1474(5) 0.5587(3) 0.070(2) Uani 1 1 d . . . . .
C66 C 0.7999(4) 1.2121(5) 0.5278(4) 0.096(3) Uani 1 1 d . . . . .
H66A H 0.841078 1.204002 0.538891 0.116 Uiso 1 1 calc R U . . .
H66B H 0.793815 1.200105 0.488947 0.116 Uiso 1 1 calc R U . . .
H66C H 0.788274 1.274196 0.535381 0.116 Uiso 1 1 calc R U . . .
C67 C 0.7725(5) 1.1686(7) 0.6201(3) 0.106(4) Uani 1 1 d . . . . .
C68 C 0.6991(4) 1.1587(8) 0.5420(5) 0.129(4) Uani 1 1 d . . . . .
H68A H 0.676447 1.116150 0.562435 0.155 Uiso 1 1 calc R U . . .
H68B H 0.687067 1.220581 0.549633 0.155 Uiso 1 1 calc R U . . .
H68C H 0.692608 1.146490 0.503199 0.155 Uiso 1 1 calc R U . . .
C69 C 0.6736(4) 0.7726(6) 0.6794(4) 0.088(3) Uani 1 1 d . . . . .
C70 C 0.6398(7) 0.7358(12) 0.7268(7) 0.225(10) Uani 1 1 d . . . . .
H70A H 0.615515 0.783860 0.740522 0.270 Uiso 1 1 calc R U . . .
H70B H 0.615236 0.685248 0.714064 0.270 Uiso 1 1 calc R U . . .
H70C H 0.667376 0.715008 0.755797 0.270 Uiso 1 1 calc R U . . .
C71 C 0.7086(6) 0.6967(9) 0.6614(8) 0.219(10) Uani 1 1 d . . . . .
H71A H 0.731108 0.716246 0.631136 0.263 Uiso 1 1 calc R U . . .
H71B H 0.735160 0.676544 0.691327 0.263 Uiso 1 1 calc R U . . .
H71C H 0.683020 0.646785 0.649595 0.263 Uiso 1 1 calc R U . . .
C72 C 0.6312(4) 0.8040(8) 0.6322(4) 0.113(4) Uani 1 1 d . . . . .
H72A H 0.607826 0.854627 0.644238 0.136 Uiso 1 1 calc R U . . .
H72B H 0.653348 0.823450 0.601728 0.136 Uiso 1 1 calc R U . . .
H72C H 0.605557 0.753939 0.620722 0.136 Uiso 1 1 calc R U . . .
C73 C 0.6868(4) 0.9473(9) 0.7448(5) 0.127(5) Uani 1 1 d . . . . .
C74 C 0.7284(5) 1.0370(7) 0.7474(5) 0.124(4) Uani 1 1 d . . . . .
C75 C 0.6839(6) 0.9198(15) 0.7996(5) 0.229(11) Uani 1 1 d . . . . .
H75A H 0.722906 0.904519 0.814663 0.275 Uiso 1 1 calc R U . . .
H75B H 0.668125 0.969205 0.820600 0.275 Uiso 1 1 calc R U . . .
H75C H 0.658659 0.866800 0.801375 0.275 Uiso 1 1 calc R U . . .
C76 C 0.6270(6) 0.9710(14) 0.7212(8) 0.321(17) Uani 1 1 d . . . . .
H76A H 0.629408 0.989803 0.683434 0.385 Uiso 1 1 calc R U . . .
H76B H 0.601675 0.918093 0.722736 0.385 Uiso 1 1 calc R U . . .
H76C H 0.611141 1.020498 0.741961 0.385 Uiso 1 1 calc R U . . .

loop_
_atom_site_aniso_label
_atom_site_aniso_U_11
_atom_site_aniso_U_22
_atom_site_aniso_U_33
_atom_site_aniso_U_23
_atom_site_aniso_U_13
_atom_site_aniso_U_12
Fe1 0.0251(3) 0.0260(3) 0.0304(3) -0.0029(3) 0.0016(3) -0.0011(3)
Fe2 0.0415(5) 0.0450(6) 0.0545(6) -0.0058(4) 0.0014(4) 0.0030(4)
Fe3 0.048(3) 0.045(3) 0.054(3) 0.002(3) 0.004(3) 0.001(3)
Cl1 0.0404(7) 0.0390(7) 0.0529(7) 0.0160(6) -0.0045(6) -0.0079(5)
Cl2 0.1000(17) 0.0596(13) 0.0781(14) -0.0197(11) 0.0040(12) 0.0267(12)
Cl3 0.074(8) 0.048(7) 0.139(12) -0.002(7) 0.042(8) 0.009(6)
P1 0.0316(6) 0.0252(6) 0.0324(6) -0.0036(5) -0.0023(5) -0.0020(5)
P2 0.0229(6) 0.0318(7) 0.0376(6) -0.0051(5) 0.0013(5) 0.0014(5)
P3 0.0341(7) 0.0544(9) 0.0409(7) 0.0099(6) -0.0018(6) -0.0047(6)
P4 0.0353(7) 0.0437(8) 0.0584(9) -0.0015(7) 0.0007(6) -0.0059(6)
N1 0.0213(18) 0.030(2) 0.0326(19) -0.0005(16) 0.0025(15) 0.0000(15)
N2 0.032(2) 0.039(2) 0.035(2) 0.0035(18) 0.0021(17) 0.0015(18)
C1 0.024(2) 0.029(2) 0.029(2) 0.0043(18) -0.0003(18) 0.0013(18)
C2 0.028(2) 0.036(3) 0.033(2) 0.004(2) 0.0001(19) -0.008(2)
C3 0.034(3) 0.039(3) 0.046(3) 0.008(2) -0.001(2) -0.009(2)
C4 0.025(2) 0.051(3) 0.053(3) 0.021(3) 0.003(2) -0.003(2)
C5 0.030(2) 0.040(3) 0.045(3) 0.009(2) 0.011(2) 0.005(2)
C6 0.028(2) 0.032(2) 0.035(2) 0.0066(19) 0.0038(19) 0.0019(19)
C7 0.032(2) 0.026(2) 0.030(2) 0.0038(18) 0.0040(19) 0.0048(19)
C8 0.037(3) 0.031(3) 0.033(2) -0.0003(19) 0.014(2) 0.008(2)
C9 0.048(3) 0.025(2) 0.027(2) 0.0008(18) -0.001(2) 0.005(2)
C10 0.034(2) 0.030(2) 0.036(2) -0.0013(19) -0.005(2) -0.002(2)
C11 0.028(2) 0.025(2) 0.033(2) -0.0015(18) -0.0007(19) 0.0024(18)
C12 0.027(2) 0.024(2) 0.028(2) -0.0017(17) 0.0019(18) 0.0050(17)
C13 0.029(3) 0.062(4) 0.073(4) 0.017(3) 0.007(3) -0.007(3)
C14A 0.034(6) 0.152(15) 0.056(7) 0.001(8) 0.021(5) -0.025(7)
C15A 0.027(5) 0.080(9) 0.099(9) -0.004(7) 0.011(5) -0.021(5)
C16A 0.028(6) 0.075(10) 0.139(15) 0.030(9) 0.013(8) 0.017(6)
C14B 0.032(8) 0.078(13) 0.085(12) -0.025(10) 0.017(8) -0.005(8)
C15B 0.048(11) 0.12(2) 0.103(17) 0.003(15) 0.041(11) -0.027(12)
C16B 0.025(8) 0.17(3) 0.073(13) -0.009(15) 0.005(8) -0.004(14)
C17 0.060(4) 0.036(3) 0.035(3) -0.008(2) 0.005(2) 0.002(3)
C18 0.115(7) 0.078(5) 0.047(4) -0.022(4) -0.028(4) 0.021(5)
C19 0.097(6) 0.060(4) 0.064(4) -0.027(3) 0.035(4) -0.015(4)
C20 0.083(5) 0.038(3) 0.055(3) -0.012(3) 0.006(3) -0.011(3)
C21 0.040(3) 0.027(2) 0.036(2) -0.0005(19) -0.001(2) -0.009(2)
C22 0.024(2) 0.030(2) 0.041(3) -0.010(2) 0.0026(19) -0.0047(19)
C23 0.040(3) 0.045(3) 0.031(2) -0.002(2) -0.010(2) 0.000(2)
C24 0.064(4) 0.128(7) 0.035(3) 0.014(4) -0.014(3) 0.001(4)
C25 0.048(3) 0.039(3) 0.058(3) -0.001(3) -0.021(3) 0.004(2)
C26 0.049(3) 0.041(3) 0.072(4) -0.014(3) -0.025(3) 0.000(3)
C27 0.052(3) 0.026(3) 0.050(3) -0.005(2) -0.001(3) 0.006(2)
C28 0.067(5) 0.069(5) 0.115(6) -0.042(5) -0.036(4) 0.039(4)
C29 0.207(12) 0.093(7) 0.138(8) 0.035(6) 0.125(9) 0.087(8)
C30 0.076(5) 0.026(3) 0.144(7) -0.015(4) -0.039(5) 0.003(3)
C31 0.026(3) 0.055(3) 0.054(3) -0.005(3) 0.012(2) -0.002(2)
C32 0.028(3) 0.083(5) 0.071(4) -0.003(4) 0.005(3) -0.005(3)
C33 0.034(3) 0.070(4) 0.064(4) 0.007(3) 0.015(3) -0.011(3)
C34 0.049(4) 0.073(5) 0.064(4) -0.015(3) 0.021(3) 0.004(3)
C35 0.032(3) 0.044(3) 0.045(3) -0.001(2) -0.003(2) 0.009(2)
C36 0.050(3) 0.045(3) 0.048(3) 0.011(3) -0.004(3) 0.008(3)
C37 0.049(3) 0.069(4) 0.049(3) -0.001(3) -0.016(3) 0.003(3)
C38 0.044(3) 0.050(4) 0.069(4) 0.004(3) -0.004(3) 0.017(3)
C39 0.031(2) 0.033(3) 0.036(2) 0.001(2) 0.001(2) 0.004(2)
C40 0.028(2) 0.044(3) 0.034(2) 0.002(2) 0.002(2) 0.005(2)
C41 0.033(3) 0.058(3) 0.032(2) 0.014(2) 0.004(2) 0.002(2)
C42 0.026(2) 0.050(3) 0.042(3) 0.009(2) 0.002(2) -0.002(2)
C43 0.027(2) 0.044(3) 0.034(2) 0.007(2) 0.0058(19) 0.004(2)
C44 0.023(2) 0.035(3) 0.040(3) 0.005(2) 0.0027(19) 0.0033(19)
C45 0.026(2) 0.034(3) 0.037(2) 0.004(2) 0.0039(19) 0.0065(19)
C46 0.032(3) 0.040(3) 0.040(3) 0.004(2) 0.000(2) 0.005(2)
C47 0.033(3) 0.049(3) 0.036(3) 0.009(2) 0.007(2) 0.013(2)
C48 0.038(3) 0.047(3) 0.045(3) 0.016(2) 0.016(2) 0.007(2)
C49 0.028(2) 0.038(3) 0.050(3) 0.007(2) 0.005(2) 0.003(2)
C50 0.029(2) 0.032(3) 0.039(3) 0.005(2) 0.003(2) 0.009(2)
C51 0.031(3) 0.056(4) 0.052(3) 0.017(3) 0.004(2) -0.012(2)
C52 0.041(3) 0.094(5) 0.058(4) 0.016(4) 0.005(3) -0.013(3)
C53 0.055(4) 0.071(5) 0.067(4) 0.010(3) -0.001(3) -0.027(3)
C54 0.059(4) 0.071(5) 0.090(5) 0.034(4) 0.000(4) -0.020(4)
C55 0.048(3) 0.068(4) 0.037(3) 0.013(3) 0.007(2) 0.014(3)
C56 0.077(5) 0.115(7) 0.051(4) 0.000(4) 0.017(4) 0.010(5)
C57 0.098(6) 0.125(7) 0.040(3) 0.017(4) -0.009(4) -0.025(6)
C58 0.092(6) 0.098(6) 0.059(4) 0.030(4) -0.003(4) 0.026(5)
C59 0.037(3) 0.058(4) 0.038(3) 0.004(2) -0.001(2) 0.000(3)
C60 0.038(3) 0.035(3) 0.064(4) 0.010(3) 0.012(3) 0.000(2)
C61 0.063(4) 0.080(5) 0.052(4) 0.003(3) -0.019(3) -0.015(4)
C62 0.142(9) 0.147(10) 0.093(7) -0.069(7) -0.036(7) -0.003(8)
C63 0.127(8) 0.154(9) 0.035(3) 0.022(5) -0.024(4) -0.048(7)
C64 0.098(7) 0.160(10) 0.088(6) 0.012(6) -0.032(5) -0.070(7)
C65 0.063(4) 0.070(5) 0.076(5) 0.010(4) -0.002(4) 0.026(4)
C66 0.125(8) 0.055(5) 0.104(6) 0.019(4) -0.036(6) 0.004(5)
C67 0.150(9) 0.094(7) 0.073(5) -0.014(5) 0.005(5) 0.070(7)
C68 0.076(6) 0.158(11) 0.149(9) -0.003(8) -0.019(6) 0.068(7)
C69 0.063(5) 0.076(6) 0.124(7) -0.016(5) 0.000(5) -0.032(4)
C70 0.194(16) 0.225(18) 0.26(2) 0.059(15) 0.026(15) -0.156(15)
C71 0.121(10) 0.138(11) 0.38(3) -0.164(15) -0.091(14) 0.028(9)
C72 0.064(5) 0.149(10) 0.123(8) -0.045(7) -0.020(5) -0.022(6)
C73 0.065(5) 0.184(12) 0.130(8) -0.085(8) -0.021(5) 0.064(7)
C74 0.134(9) 0.082(7) 0.155(10) -0.044(7) 0.008(8) 0.014(7)
C75 0.125(11) 0.47(3) 0.101(9) -0.110(14) 0.039(8) 0.064(15)
C76 0.137(11) 0.44(3) 0.37(2) -0.31(2) -0.144(14) 0.208(16)

loop_
_atom_type_symbol
_atom_type_description
_atom_type_scat_dispersion_real
_atom_type_scat_dispersion_imag
_atom_type_scat_source
C C 0.0033 0.0016
;
International Tables for Crystallography
(Vol. C, Tables 4.2.6.8 and 6.1.1.4)
;
H H 0.0000 0.0000
;
International Tables for Crystallography
(Vol. C, Table 6.1.1.4)
;
Cl Cl 0.1484 0.1585
;
International Tables for Crystallography
(Vol. C, Tables 4.2.6.8 and 6.1.1.4)
;
Fe Fe 0.3463 0.8444
;
International Tables for Crystallography
(Vol. C, Tables 4.2.6.8 and 6.1.1.4)
;
N N 0.0061 0.0033
;
International Tables for Crystallography
(Vol. C, Tables 4.2.6.8 and 6.1.1.4)
;
P P 0.1023 0.0942
;
International Tables for Crystallography
(Vol. C, Tables 4.2.6.8 and 6.1.1.4)
;

loop_
_geom_angle_atom_site_label_1
_geom_angle_atom_site_label_2
_geom_angle_atom_site_label_3
_geom_angle
N1 Fe1 Cl1 118.30(12)
N1 Fe1 P1 97.17(11)
Cl1 Fe1 P1 111.54(5)
N1 Fe1 P2 88.40(11)
Cl1 Fe1 P2 108.30(5)
P1 Fe1 P2 130.67(5)
Fe3 Fe2 N2 77.4(2)
Fe3 Fe2 Cl2 172.1(2)
N2 Fe2 Cl2 105.02(15)
Fe3 Fe2 P3 80.4(2)
N2 Fe2 P3 97.65(13)
Cl2 Fe2 P3 106.43(8)
Fe3 Fe2 P4 65.7(2)
N2 Fe2 P4 95.53(13)
Cl2 Fe2 P4 106.47(9)
P3 Fe2 P4 139.80(7)
Fe2 Fe3 N2 58.1(2)
Fe2 Fe3 Cl3 157.6(6)
N2 Fe3 Cl3 143.4(5)
Fe2 Fe3 P4 75.6(2)
N2 Fe3 P4 92.3(2)
Cl3 Fe3 P4 103.8(4)
Fe2 Fe3 C74 136.9(4)
N2 Fe3 C74 99.3(4)
Cl3 Fe3 C74 58.5(5)
P4 Fe3 C74 68.8(3)
Fe2 Fe3 P3 63.62(19)
N2 Fe3 P3 84.2(2)
Cl3 Fe3 P3 106.0(5)
P4 Fe3 P3 133.8(2)
C74 Fe3 P3 157.2(4)
C21 P1 C23 104.8(2)
C21 P1 C27 102.3(2)
C23 P1 C27 112.8(2)
C21 P1 Fe1 102.43(15)
C23 P1 Fe1 114.46(18)
C27 P1 Fe1 117.71(18)
C22 P2 C31 103.7(2)
C22 P2 C35 105.3(2)
C31 P2 C35 111.5(2)
C22 P2 Fe1 92.20(15)
C31 P2 Fe1 115.22(18)
C35 P2 Fe1 123.94(17)
C59 P3 C65 106.1(3)
C59 P3 C61 103.8(3)
C65 P3 C61 111.0(3)
C59 P3 Fe2 92.29(19)
C65 P3 Fe2 124.1(3)
C61 P3 Fe2 114.9(2)
C59 P3 Fe3 107.3(2)
C65 P3 Fe3 88.3(3)
C61 P3 Fe3 136.8(3)
Fe2 P3 Fe3 35.98(13)
C73 P4 C60 106.6(4)
C73 P4 C69 112.4(5)
C60 P4 C69 105.4(4)
C73 P4 Fe3 87.5(5)
C60 P4 Fe3 107.8(2)
C69 P4 Fe3 133.9(4)
C73 P4 Fe2 126.1(5)
C60 P4 Fe2 91.64(19)
C69 P4 Fe2 110.5(3)
Fe3 P4 Fe2 38.69(15)
C1 N1 C12 104.9(4)
C1 N1 Fe1 126.3(3)
C12 N1 Fe1 124.5(3)
C50 N2 C39 105.4(4)
C50 N2 Fe2 127.6(3)
C39 N2 Fe2 126.2(3)
C50 N2 Fe3 109.0(3)
C39 N2 Fe3 114.8(3)
Fe2 N2 Fe3 44.46(17)
N1 C1 C2 127.5(4)
N1 C1 C6 111.5(4)
C2 C1 C6 120.8(4)
C3 C2 C1 116.7(5)
C3 C2 C21 119.7(4)
C1 C2 C21 122.8(4)
C2 C3 C4 123.5(5)
C2 C3 H3 118.2
C4 C3 H3 118.2
C5 C4 C3 118.7(5)
C5 C4 C13 120.3(5)
C3 C4 C13 121.0(5)
C4 C5 C6 119.6(5)
C4 C5 H5 120.2
C6 C5 H5 120.2
C5 C6 C1 119.8(4)
C5 C6 C7 134.6(5)
C1 C6 C7 105.5(4)
C8 C7 C12 120.4(4)
C8 C7 C6 132.7(4)
C12 C7 C6 106.8(4)
C9 C8 C7 120.1(4)
C9 C8 H8 119.9
C7 C8 H8 119.9
C8 C9 C10 118.0(4)
C8 C9 C17 123.5(5)
C10 C9 C17 118.4(5)
C11 C10 C9 123.7(4)
C11 C10 H10 118.2
C9 C10 H10 118.2
C10 C11 C12 116.8(4)
C10 C11 C22 119.2(4)
C12 C11 C22 123.9(4)
C7 C12 C11 120.9(4)
C7 C12 N1 111.1(4)
C11 C12 N1 127.8(4)
C16B C13 C15B 117.2(17)
C16B C13 C4 109.9(9)
C14A C13 C4 112.7(6)
C15B C13 C4 109.2(9)
C14A C13 C16A 116.0(11)
C4 C13 C16A 108.7(7)
C14A C13 C15A 107.5(9)
C4 C13 C15A 110.0(6)
C16A C13 C15A 101.2(9)
C16B C13 C14B 106.3(14)
C15B C13 C14B 104.6(12)
C4 C13 C14B 109.3(7)
C13 C14A H14A 109.5
C13 C14A H14B 109.5
H14A C14A H14B 109.5
C13 C14A H14C 109.5
H14A C14A H14C 109.5
H14B C14A H14C 109.5
C13 C15A H15A 109.5
C13 C15A H15B 109.5
H15A C15A H15B 109.5
C13 C15A H15C 109.5
H15A C15A H15C 109.5
H15B C15A H15C 109.5
C13 C16A H16A 109.5
C13 C16A H16B 109.5
H16A C16A H16B 109.5
C13 C16A H16C 109.5
H16A C16A H16C 109.5
H16B C16A H16C 109.5
C13 C14B H14D 109.5
C13 C14B H14E 109.5
H14D C14B H14E 109.5
C13 C14B H14F 109.5
H14D C14B H14F 109.5
H14E C14B H14F 109.5
C13 C15B H15D 109.5
C13 C15B H15E 109.5
H15D C15B H15E 109.5
C13 C15B H15F 109.5
H15D C15B H15F 109.5
H15E C15B H15F 109.5
C13 C16B H16D 109.5
C13 C16B H16E 109.5
H16D C16B H16E 109.5
C13 C16B H16F 109.5
H16D C16B H16F 109.5
H16E C16B H16F 109.5
C19 C17 C18 108.1(6)
C19 C17 C20 108.6(5)
C18 C17 C20 109.1(6)
C19 C17 C9 112.1(5)
C18 C17 C9 109.2(5)
C20 C17 C9 109.7(4)
C17 C18 H18A 109.5
C17 C18 H18B 109.5
H18A C18 H18B 109.5
C17 C18 H18C 109.5
H18A C18 H18C 109.5
H18B C18 H18C 109.5
C17 C19 H19A 109.5
C17 C19 H19B 109.5
H19A C19 H19B 109.5
C17 C19 H19C 109.5
H19A C19 H19C 109.5
H19B C19 H19C 109.5
C17 C20 H20A 109.5
C17 C20 H20B 109.5
H20A C20 H20B 109.5
C17 C20 H20C 109.5
H20A C20 H20C 109.5
H20B C20 H20C 109.5
C2 C21 P1 118.0(3)
C2 C21 H21A 107.8
P1 C21 H21A 107.8
C2 C21 H21B 107.8
P1 C21 H21B 107.8
H21A C21 H21B 107.2
C11 C22 P2 118.3(3)
C11 C22 H22A 107.7
P2 C22 H22A 107.7
C11 C22 H22B 107.7
P2 C22 H22B 107.7
H22A C22 H22B 107.1
C24 C23 C25 109.0(5)
C24 C23 C26 109.8(5)
C25 C23 C26 108.4(5)
C24 C23 P1 110.1(4)
C25 C23 P1 106.0(3)
C26 C23 P1 113.4(4)
C23 C24 H24A 109.5
C23 C24 H24B 109.5
H24A C24 H24B 109.5
C23 C24 H24C 109.5
H24A C24 H24C 109.5
H24B C24 H24C 109.5
C23 C25 H25A 109.5
C23 C25 H25B 109.5
H25A C25 H25B 109.5
C23 C25 H25C 109.5
H25A C25 H25C 109.5
H25B C25 H25C 109.5
C23 C26 H26A 109.5
C23 C26 H26B 109.5
H26A C26 H26B 109.5
C23 C26 H26C 109.5
H26A C26 H26C 109.5
H26B C26 H26C 109.5
C28 C27 C30 108.2(6)
C28 C27 C29 107.7(7)
C30 C27 C29 110.4(7)
C28 C27 P1 106.7(4)
C30 C27 P1 114.3(4)
C29 C27 P1 109.2(4)
C27 C28 H28A 109.5
C27 C28 H28B 109.5
H28A C28 H28B 109.5
C27 C28 H28C 109.5
H28A C28 H28C 109.5
H28B C28 H28C 109.5
C27 C29 H29A 109.5
C27 C29 H29B 109.5
H29A C29 H29B 109.5
C27 C29 H29C 109.5
H29A C29 H29C 109.5
H29B C29 H29C 109.5
C27 C30 H30A 109.5
C27 C30 H30B 109.5
H30A C30 H30B 109.5
C27 C30 H30C 109.5
H30A C30 H30C 109.5
H30B C30 H30C 109.5
C33 C31 C34 107.5(5)
C33 C31 C32 107.8(5)
C34 C31 C32 109.7(5)
C33 C31 P2 108.7(4)
C34 C31 P2 107.8(4)
C32 C31 P2 115.1(4)
C31 C32 H32A 109.5
C31 C32 H32B 109.5
H32A C32 H32B 109.5
C31 C32 H32C 109.5
H32A C32 H32C 109.5
H32B C32 H32C 109.5
C31 C33 H33A 109.5
C31 C33 H33B 109.5
H33A C33 H33B 109.5
C31 C33 H33C 109.5
H33A C33 H33C 109.5
H33B C33 H33C 109.5
C31 C34 H34A 109.5
C31 C34 H34B 109.5
H34A C34 H34B 109.5
C31 C34 H34C 109.5
H34A C34 H34C 109.5
H34B C34 H34C 109.5
C36 C35 C37 108.7(5)
C36 C35 C38 107.7(5)
C37 C35 C38 109.2(4)
C36 C35 P2 108.3(3)
C37 C35 P2 112.4(4)
C38 C35 P2 110.3(4)
C35 C36 H36A 109.5
C35 C36 H36B 109.5
H36A C36 H36B 109.5
C35 C36 H36C 109.5
H36A C36 H36C 109.5
H36B C36 H36C 109.5
C35 C37 H37A 109.5
C35 C37 H37B 109.5
H37A C37 H37B 109.5
C35 C37 H37C 109.5
H37A C37 H37C 109.5
H37B C37 H37C 109.5
C35 C38 H38A 109.5
C35 C38 H38B 109.5
H38A C38 H38B 109.5
C35 C38 H38C 109.5
H38A C38 H38C 109.5
H38B C38 H38C 109.5
N2 C39 C44 111.8(4)
N2 C39 C40 128.8(4)
C44 C39 C40 119.4(5)
C41 C40 C39 117.1(4)
C41 C40 C59 120.5(5)
C39 C40 C59 122.3(5)
C40 C41 C42 124.9(5)
C40 C41 H41 117.6
C42 C41 H41 117.6
C43 C42 C41 117.1(5)
C43 C42 C51 123.3(5)
C41 C42 C51 119.6(5)
C44 C43 C42 120.0(5)
C44 C43 H43 120.0
C42 C43 H43 120.0
C43 C44 C39 121.5(4)
C43 C44 C45 132.8(4)
C39 C44 C45 105.7(4)
C46 C45 C50 121.3(5)
C46 C45 C44 133.3(5)
C50 C45 C44 105.4(4)
C47 C46 C45 119.9(5)
C47 C46 H46 120.1
C45 C46 H46 120.1
C46 C47 C48 117.6(5)
C46 C47 C55 122.8(5)
C48 C47 C55 119.5(5)
C49 C48 C47 124.5(5)
C49 C48 H48 117.8
C47 C48 H48 117.8
C48 C49 C50 117.1(5)
C48 C49 C60 120.9(5)
C50 C49 C60 121.9(5)
N2 C50 C49 128.9(5)
N2 C50 C45 111.6(4)
C49 C50 C45 119.5(4)
C52 C51 C53 108.8(5)
C52 C51 C42 109.0(5)
C53 C51 C42 111.6(5)
C52 C51 C54 109.1(5)
C53 C51 C54 108.8(6)
C42 C51 C54 109.5(5)
C51 C52 H52A 109.5
C51 C52 H52B 109.5
H52A C52 H52B 109.5
C51 C52 H52C 109.5
H52A C52 H52C 109.5
H52B C52 H52C 109.5
C51 C53 H53A 109.5
C51 C53 H53B 109.5
H53A C53 H53B 109.5
C51 C53 H53C 109.5
H53A C53 H53C 109.5
H53B C53 H53C 109.5
C51 C54 H54A 109.5
C51 C54 H54B 109.5
H54A C54 H54B 109.5
C51 C54 H54C 109.5
H54A C54 H54C 109.5
H54B C54 H54C 109.5
C57 C55 C47 112.2(5)
C57 C55 C58 109.7(6)
C47 C55 C58 108.8(5)
C57 C55 C56 109.3(6)
C47 C55 C56 109.2(5)
C58 C55 C56 107.5(6)
C55 C56 H56A 109.5
C55 C56 H56B 109.5
H56A C56 H56B 109.5
C55 C56 H56C 109.5
H56A C56 H56C 109.5
H56B C56 H56C 109.5
C55 C57 H57A 109.5
C55 C57 H57B 109.5
H57A C57 H57B 109.5
C55 C57 H57C 109.5
H57A C57 H57C 109.5
H57B C57 H57C 109.5
C55 C58 H58A 109.5
C55 C58 H58B 109.5
H58A C58 H58B 109.5
C55 C58 H58C 109.5
H58A C58 H58C 109.5
H58B C58 H58C 109.5
C40 C59 P3 116.9(4)
C40 C59 H59A 108.1
P3 C59 H59A 108.1
C40 C59 H59B 108.1
P3 C59 H59B 108.1
H59A C59 H59B 107.3
C49 C60 P4 116.2(4)
C49 C60 H60A 108.2
P4 C60 H60A 108.2
C49 C60 H60B 108.2
P4 C60 H60B 108.2
H60A C60 H60B 107.4
C63 C61 C62 106.8(8)
C63 C61 C64 109.5(7)
C62 C61 C64 107.2(8)
C63 C61 P3 115.9(6)
C62 C61 P3 108.8(5)
C64 C61 P3 108.3(6)
C61 C62 H62A 109.5
C61 C62 H62B 109.5
H62A C62 H62B 109.5
C61 C62 H62C 109.5
H62A C62 H62C 109.5
H62B C62 H62C 109.5
C61 C63 H63A 109.5
C61 C63 H63B 109.5
H63A C63 H63B 109.5
C61 C63 H63C 109.5
H63A C63 H63C 109.5
H63B C63 H63C 109.5
C61 C64 H64A 109.5
C61 C64 H64B 109.5
H64A C64 H64B 109.5
C61 C64 H64C 109.5
H64A C64 H64C 109.5
H64B C64 H64C 109.5
C66 C65 C68 110.5(7)
C66 C65 C67 109.2(8)
C68 C65 C67 107.7(8)
C66 C65 P3 113.8(6)
C68 C65 P3 109.2(7)
C67 C65 P3 106.2(5)
C65 C66 H66A 109.5
C65 C66 H66B 109.5
H66A C66 H66B 109.5
C65 C66 H66C 109.5
H66A C66 H66C 109.5
H66B C66 H66C 109.5
C65 C68 H68A 109.5
C65 C68 H68B 109.5
H68A C68 H68B 109.5
C65 C68 H68C 109.5
H68A C68 H68C 109.5
H68B C68 H68C 109.5
C71 C69 C70 105.9(12)
C71 C69 C72 109.6(10)
C70 C69 C72 110.8(9)
C71 C69 P4 110.2(7)
C70 C69 P4 112.9(8)
C72 C69 P4 107.6(6)
C69 C70 H70A 109.5
C69 C70 H70B 109.5
H70A C70 H70B 109.5
C69 C70 H70C 109.5
H70A C70 H70C 109.5
H70B C70 H70C 109.5
C69 C71 H71A 109.5
C69 C71 H71B 109.5
H71A C71 H71B 109.5
C69 C71 H71C 109.5
H71A C71 H71C 109.5
H71B C71 H71C 109.5
C69 C72 H72A 109.5
C69 C72 H72B 109.5
H72A C72 H72B 109.5
C69 C72 H72C 109.5
H72A C72 H72C 109.5
H72B C72 H72C 109.5
C75 C73 C76 110.0(13)
C75 C73 C74 104.8(11)
C76 C73 C74 110.3(13)
C75 C73 P4 117.3(11)
C76 C73 P4 109.1(7)
C74 C73 P4 105.1(8)
C73 C74 Fe3 86.6(6)
C73 C75 H75A 109.5
C73 C75 H75B 109.5
H75A C75 H75B 109.5
C73 C75 H75C 109.5
H75A C75 H75C 109.5
H75B C75 H75C 109.5
C73 C76 H76A 109.5
C73 C76 H76B 109.5
H76A C76 H76B 109.5
C73 C76 H76C 109.5
H76A C76 H76C 109.5
H76B C76 H76C 109.5

loop_
_geom_bond_atom_site_label_1
_geom_bond_atom_site_label_2
_geom_bond_distance
Fe1 N1 1.973(4)
Fe1 Cl1 2.2853(14)
Fe1 P1 2.4349(13)
Fe1 P2 2.5015(13)
Fe2 Fe3 1.616(6)
Fe2 N2 1.958(4)
Fe2 Cl2 2.252(2)
Fe2 P3 2.4637(18)
Fe2 P4 2.5031(19)
Fe3 N2 2.251(7)
Fe3 Cl3 2.268(13)
Fe3 P4 2.356(6)
Fe3 C74 2.510(13)
Fe3 P3 2.711(6)
P1 C21 1.846(5)
P1 C23 1.880(5)
P1 C27 1.884(5)
P2 C22 1.848(5)
P2 C31 1.880(5)
P2 C35 1.891(5)
P3 C59 1.827(5)
P3 C65 1.862(8)
P3 C61 1.880(7)
P4 C73 1.825(9)
P4 C60 1.850(6)
P4 C69 1.854(7)
N1 C1 1.393(6)
N1 C12 1.403(6)
N2 C50 1.383(6)
N2 C39 1.385(6)
C1 C2 1.408(6)
C1 C6 1.414(7)
C2 C3 1.390(7)
C2 C21 1.511(7)
C3 C4 1.406(8)
C3 H3 0.9500
C4 C5 1.391(8)
C4 C13 1.534(7)
C5 C6 1.409(7)
C5 H5 0.9500
C6 C7 1.431(7)
C7 C8 1.395(6)
C7 C12 1.401(6)
C8 C9 1.380(7)
C8 H8 0.9500
C9 C10 1.413(7)
C9 C17 1.542(7)
C10 C11 1.382(6)
C10 H10 0.9500
C11 C12 1.402(6)
C11 C22 1.514(7)
C13 C16B 1.39(2)
C13 C14A 1.425(13)
C13 C15B 1.48(2)
C13 C16A 1.535(14)
C13 C15A 1.655(13)
C13 C14B 1.672(18)
C14A H14A 0.9800
C14A H14B 0.9800
C14A H14C 0.9800
C15A H15A 0.9800
C15A H15B 0.9800
C15A H15C 0.9800
C16A H16A 0.9800
C16A H16B 0.9800
C16A H16C 0.9800
C14B H14D 0.9800
C14B H14E 0.9800
C14B H14F 0.9800
C15B H15D 0.9800
C15B H15E 0.9800
C15B H15F 0.9800
C16B H16D 0.9800
C16B H16E 0.9800
C16B H16F 0.9800
C17 C19 1.514(9)
C17 C18 1.521(9)
C17 C20 1.528(8)
C18 H18A 0.9800
C18 H18B 0.9800
C18 H18C 0.9800
C19 H19A 0.9800
C19 H19B 0.9800
C19 H19C 0.9800
C20 H20A 0.9800
C20 H20B 0.9800
C20 H20C 0.9800
C21 H21A 0.9900
C21 H21B 0.9900
C22 H22A 0.9900
C22 H22B 0.9900
C23 C24 1.520(8)
C23 C25 1.521(8)
C23 C26 1.531(7)
C24 H24A 0.9800
C24 H24B 0.9800
C24 H24C 0.9800
C25 H25A 0.9800
C25 H25B 0.9800
C25 H25C 0.9800
C26 H26A 0.9800
C26 H26B 0.9800
C26 H26C 0.9800
C27 C28 1.504(8)
C27 C30 1.510(8)
C27 C29 1.518(10)
C28 H28A 0.9800
C28 H28B 0.9800
C28 H28C 0.9800
C29 H29A 0.9800
C29 H29B 0.9800
C29 H29C 0.9800
C30 H30A 0.9800
C30 H30B 0.9800
C30 H30C 0.9800
C31 C33 1.528(9)
C31 C34 1.531(8)
C31 C32 1.535(8)
C32 H32A 0.9800
C32 H32B 0.9800
C32 H32C 0.9800
C33 H33A 0.9800
C33 H33B 0.9800
C33 H33C 0.9800
C34 H34A 0.9800
C34 H34B 0.9800
C34 H34C 0.9800
C35 C36 1.521(8)
C35 C37 1.532(8)
C35 C38 1.548(8)
C36 H36A 0.9800
C36 H36B 0.9800
C36 H36C 0.9800
C37 H37A 0.9800
C37 H37B 0.9800
C37 H37C 0.9800
C38 H38A 0.9800
C38 H38B 0.9800
C38 H38C 0.9800
C39 C44 1.407(7)
C39 C40 1.412(7)
C40 C41 1.365(7)
C40 C59 1.517(7)
C41 C42 1.409(7)
C41 H41 0.9500
C42 C43 1.389(7)
C42 C51 1.532(7)
C43 C44 1.386(7)
C43 H43 0.9500
C44 C45 1.446(7)
C45 C46 1.400(7)
C45 C50 1.416(7)
C46 C47 1.388(7)
C46 H46 0.9500
C47 C48 1.409(8)
C47 C55 1.533(7)
C48 C49 1.384(7)
C48 H48 0.9500
C49 C50 1.411(7)
C49 C60 1.510(7)
C51 C52 1.513(9)
C51 C53 1.532(8)
C51 C54 1.535(9)
C52 H52A 0.9800
C52 H52B 0.9800
C52 H52C 0.9800
C53 H53A 0.9800
C53 H53B 0.9800
C53 H53C 0.9800
C54 H54A 0.9800
C54 H54B 0.9800
C54 H54C 0.9800
C55 C57 1.502(10)
C55 C58 1.533(9)
C55 C56 1.535(9)
C56 H56A 0.9800
C56 H56B 0.9800
C56 H56C 0.9800
C57 H57A 0.9800
C57 H57B 0.9800
C57 H57C 0.9800
C58 H58A 0.9800
C58 H58B 0.9800
C58 H58C 0.9800
C59 H59A 0.9900
C59 H59B 0.9900
C60 H60A 0.9900
C60 H60B 0.9900
C61 C63 1.502(10)
C61 C62 1.520(13)
C61 C64 1.520(10)
C62 H62A 0.9800
C62 H62B 0.9800
C62 H62C 0.9800
C63 H63A 0.9800
C63 H63B 0.9800
C63 H63C 0.9800
C64 H64A 0.9800
C64 H64B 0.9800
C64 H64C 0.9800
C65 C66 1.506(12)
C65 C68 1.539(10)
C65 C67 1.555(11)
C66 H66A 0.9800
C66 H66B 0.9800
C66 H66C 0.9800
C68 H68A 0.9800
C68 H68B 0.9800
C68 H68C 0.9800
C69 C71 1.470(14)
C69 C70 1.547(16)
C69 C72 1.550(13)
C70 H70A 0.9800
C70 H70B 0.9800
C70 H70C 0.9800
C71 H71A 0.9800
C71 H71B 0.9800
C71 H71C 0.9800
C72 H72A 0.9800
C72 H72B 0.9800
C72 H72C 0.9800
C73 C75 1.424(18)
C73 C76 1.507(13)
C73 C74 1.639(17)
C75 H75A 0.9800
C75 H75B 0.9800
C75 H75C 0.9800
C76 H76A 0.9800
C76 H76B 0.9800
C76 H76C 0.9800

loop_
_geom_torsion_atom_site_label_1
_geom_torsion_atom_site_label_2
_geom_torsion_atom_site_label_3
_geom_torsion_atom_site_label_4
_geom_torsion
P3 Fe2 Fe3 N2 -100.14(14)
P4 Fe2 Fe3 N2 102.05(17)
N2 Fe2 Fe3 Cl3 166.7(13)
P3 Fe2 Fe3 Cl3 66.6(13)
P4 Fe2 Fe3 Cl3 -91.2(13)
N2 Fe2 Fe3 P4 -102.05(17)
P3 Fe2 Fe3 P4 157.81(13)
N2 Fe2 Fe3 C74 -67.3(6)
P3 Fe2 Fe3 C74 -167.5(6)
P4 Fe2 Fe3 C74 34.7(5)
N2 Fe2 Fe3 P3 100.14(14)
P4 Fe2 Fe3 P3 -157.81(14)
C12 N1 C1 C2 -172.3(4)
Fe1 N1 C1 C2 30.4(6)
C12 N1 C1 C6 3.4(5)
Fe1 N1 C1 C6 -154.0(3)
N1 C1 C2 C3 -175.4(4)
C6 C1 C2 C3 9.3(6)
N1 C1 C2 C21 15.0(7)
C6 C1 C2 C21 -160.3(4)
C1 C2 C3 C4 -1.8(7)
C21 C2 C3 C4 168.2(5)
C2 C3 C4 C5 -5.3(8)
C2 C3 C4 C13 174.5(5)
C3 C4 C5 C6 4.7(7)
C13 C4 C5 C6 -175.1(5)
C4 C5 C6 C1 2.6(7)
C4 C5 C6 C7 -179.9(5)
N1 C1 C6 C5 174.1(4)
C2 C1 C6 C5 -9.9(7)
N1 C1 C6 C7 -4.0(5)
C2 C1 C6 C7 171.9(4)
C5 C6 C7 C8 8.1(9)
C1 C6 C7 C8 -174.1(5)
C5 C6 C7 C12 -174.7(5)
C1 C6 C7 C12 3.0(5)
C12 C7 C8 C9 -2.6(7)
C6 C7 C8 C9 174.2(5)
C7 C8 C9 C10 2.7(7)
C7 C8 C9 C17 -176.5(4)
C8 C9 C10 C11 -0.7(7)
C17 C9 C10 C11 178.5(4)
C9 C10 C11 C12 -1.4(7)
C9 C10 C11 C22 174.4(4)
C8 C7 C12 C11 0.5(7)
C6 C7 C12 C11 -177.1(4)
C8 C7 C12 N1 176.5(4)
C6 C7 C12 N1 -1.1(5)
C10 C11 C12 C7 1.5(6)
C22 C11 C12 C7 -174.1(4)
C10 C11 C12 N1 -173.8(4)
C22 C11 C12 N1 10.6(7)
C1 N1 C12 C7 -1.3(5)
Fe1 N1 C12 C7 156.5(3)
C1 N1 C12 C11 174.3(4)
Fe1 N1 C12 C11 -27.8(6)
C5 C4 C13 C16B 111.7(16)
C3 C4 C13 C16B -68.1(16)
C5 C4 C13 C14A -62.1(11)
C3 C4 C13 C14A 118.1(10)
C5 C4 C13 C15B -118.6(12)
C3 C4 C13 C15B 61.7(13)
C5 C4 C13 C16A 68.0(10)
C3 C4 C13 C16A -111.8(10)
C5 C4 C13 C15A 177.9(7)
C3 C4 C13 C15A -1.9(9)
C5 C4 C13 C14B -4.6(10)
C3 C4 C13 C14B 175.6(9)
C8 C9 C17 C19 -2.0(7)
C10 C9 C17 C19 178.8(5)
C8 C9 C17 C18 117.8(6)
C10 C9 C17 C18 -61.4(7)
C8 C9 C17 C20 -122.8(6)
C10 C9 C17 C20 58.1(6)
C3 C2 C21 P1 133.5(4)
C1 C2 C21 P1 -57.2(6)
C23 P1 C21 C2 -75.0(4)
C27 P1 C21 C2 167.2(4)
Fe1 P1 C21 C2 44.8(4)
C10 C11 C22 P2 143.6(4)
C12 C11 C22 P2 -41.0(6)
C31 P2 C22 C11 -180.0(4)
C35 P2 C22 C11 -62.8(4)
Fe1 P2 C22 C11 63.4(3)
C21 P1 C23 C24 -174.7(5)
C27 P1 C23 C24 -64.2(5)
Fe1 P1 C23 C24 73.9(5)
C21 P1 C23 C25 67.5(4)
C27 P1 C23 C25 178.0(4)
Fe1 P1 C23 C25 -43.8(4)
C21 P1 C23 C26 -51.2(5)
C27 P1 C23 C26 59.3(5)
Fe1 P1 C23 C26 -162.6(4)
C21 P1 C27 C28 -69.7(5)
C23 P1 C27 C28 178.4(5)
Fe1 P1 C27 C28 41.7(5)
C21 P1 C27 C30 49.9(5)
C23 P1 C27 C30 -62.1(6)
Fe1 P1 C27 C30 161.3(5)
C21 P1 C27 C29 174.1(7)
C23 P1 C27 C29 62.2(7)
Fe1 P1 C27 C29 -74.5(7)
C22 P2 C31 C33 -45.2(4)
C35 P2 C31 C33 -158.0(4)
Fe1 P2 C31 C33 53.9(4)
C22 P2 C31 C34 -161.4(4)
C35 P2 C31 C34 85.7(5)
Fe1 P2 C31 C34 -62.3(4)
C22 P2 C31 C32 75.8(5)
C35 P2 C31 C32 -37.1(5)
Fe1 P2 C31 C32 174.9(4)
C22 P2 C35 C36 81.9(4)
C31 P2 C35 C36 -166.3(4)
Fe1 P2 C35 C36 -21.5(5)
C22 P2 C35 C37 -38.2(4)
C31 P2 C35 C37 73.6(5)
Fe1 P2 C35 C37 -141.6(4)
C22 P2 C35 C38 -160.4(4)
C31 P2 C35 C38 -48.6(5)
Fe1 P2 C35 C38 96.2(4)
C50 N2 C39 C44 -1.6(5)
Fe2 N2 C39 C44 168.9(3)
Fe3 N2 C39 C44 118.4(4)
C50 N2 C39 C40 176.8(5)
Fe2 N2 C39 C40 -12.7(7)
Fe3 N2 C39 C40 -63.2(6)
N2 C39 C40 C41 -179.9(5)
C44 C39 C40 C41 -1.6(7)
N2 C39 C40 C59 -3.6(8)
C44 C39 C40 C59 174.7(5)
C39 C40 C41 C42 -0.5(8)
C59 C40 C41 C42 -176.8(5)
C40 C41 C42 C43 1.8(8)
C40 C41 C42 C51 -179.1(5)
C41 C42 C43 C44 -1.0(7)
C51 C42 C43 C44 -180.0(5)
C42 C43 C44 C39 -1.1(7)
C42 C43 C44 C45 178.5(5)
N2 C39 C44 C43 -179.0(4)
C40 C39 C44 C43 2.4(7)
N2 C39 C44 C45 1.3(5)
C40 C39 C44 C45 -177.3(4)
C43 C44 C45 C46 0.5(9)
C39 C44 C45 C46 -179.8(5)
C43 C44 C45 C50 179.9(5)
C39 C44 C45 C50 -0.4(5)
C50 C45 C46 C47 -0.2(7)
C44 C45 C46 C47 179.2(5)
C45 C46 C47 C48 1.2(7)
C45 C46 C47 C55 179.2(5)
C46 C47 C48 C49 -1.6(8)
C55 C47 C48 C49 -179.7(5)
C47 C48 C49 C50 0.8(8)
C47 C48 C49 C60 178.1(5)
C39 N2 C50 C49 -179.1(5)
Fe2 N2 C50 C49 10.6(7)
Fe3 N2 C50 C49 57.1(6)
C39 N2 C50 C45 1.3(5)
Fe2 N2 C50 C45 -169.0(3)
Fe3 N2 C50 C45 -122.5(4)
C48 C49 C50 N2 -179.2(5)
C60 C49 C50 N2 3.5(8)
C48 C49 C50 C45 0.3(7)
C60 C49 C50 C45 -176.9(5)
C46 C45 C50 N2 179.0(4)
C44 C45 C50 N2 -0.5(5)
C46 C45 C50 C49 -0.7(7)
C44 C45 C50 C49 179.8(4)
C43 C42 C51 C52 113.9(6)
C41 C42 C51 C52 -65.1(6)
C43 C42 C51 C53 -6.3(8)
C41 C42 C51 C53 174.7(5)
C43 C42 C51 C54 -126.8(6)
C41 C42 C51 C54 54.2(7)
C46 C47 C55 C57 4.7(8)
C48 C47 C55 C57 -177.4(6)
C46 C47 C55 C58 -116.9(6)
C48 C47 C55 C58 61.0(7)
C46 C47 C55 C56 126.0(6)
C48 C47 C55 C56 -56.1(7)
C41 C40 C59 P3 -127.9(5)
C39 C40 C59 P3 56.0(6)
C65 P3 C59 C40 60.2(5)
C61 P3 C59 C40 177.3(5)
Fe2 P3 C59 C40 -66.4(4)
Fe3 P3 C59 C40 -33.1(5)
C48 C49 C60 P4 127.0(5)
C50 C49 C60 P4 -55.9(6)
C73 P4 C60 C49 -60.4(7)
C69 P4 C60 C49 179.9(5)
Fe3 P4 C60 C49 32.3(5)
Fe2 P4 C60 C49 68.1(4)
C59 P3 C61 C63 -77.4(7)
C65 P3 C61 C63 36.2(8)
Fe2 P3 C61 C63 -176.6(6)
Fe3 P3 C61 C63 147.3(6)
C59 P3 C61 C62 42.8(7)
C65 P3 C61 C62 156.5(7)
Fe2 P3 C61 C62 -56.4(7)
Fe3 P3 C61 C62 -92.4(7)
C59 P3 C61 C64 159.1(6)
C65 P3 C61 C64 -87.3(7)
Fe2 P3 C61 C64 59.8(7)
Fe3 P3 C61 C64 23.8(8)
C59 P3 C65 C66 40.5(6)
C61 P3 C65 C66 -71.7(6)
Fe2 P3 C65 C66 144.8(5)
Fe3 P3 C65 C66 148.0(6)
C59 P3 C65 C68 164.5(6)
C61 P3 C65 C68 52.3(7)
Fe2 P3 C65 C68 -91.2(6)
Fe3 P3 C65 C68 -88.0(6)
C59 P3 C65 C67 -79.6(7)
C61 P3 C65 C67 168.2(6)
Fe2 P3 C65 C67 24.6(7)
Fe3 P3 C65 C67 27.9(6)
C73 P4 C69 C71 -158.1(11)
C60 P4 C69 C71 -42.3(11)
Fe3 P4 C69 C71 92.6(11)
Fe2 P4 C69 C71 55.4(11)
C73 P4 C69 C70 -40.0(11)
C60 P4 C69 C70 75.8(10)
Fe3 P4 C69 C70 -149.3(9)
Fe2 P4 C69 C70 173.5(9)
C73 P4 C69 C72 82.5(8)
C60 P4 C69 C72 -161.7(6)
Fe3 P4 C69 C72 -26.8(9)
Fe2 P4 C69 C72 -64.0(7)
C60 P4 C73 C75 -39.5(12)
C69 P4 C73 C75 75.6(11)
Fe3 P4 C73 C75 -147.3(11)
Fe2 P4 C73 C75 -144.2(10)
C60 P4 C73 C76 -165.3(13)
C69 P4 C73 C76 -50.3(15)
Fe3 P4 C73 C76 86.9(14)
Fe2 P4 C73 C76 90.0(14)
C60 P4 C73 C74 76.4(8)
C69 P4 C73 C74 -168.5(7)
Fe3 P4 C73 C74 -31.4(7)
Fe2 P4 C73 C74 -28.3(8)
C75 C73 C74 Fe3 153.5(8)
C76 C73 C74 Fe3 -88.1(10)
P4 C73 C74 Fe3 29.3(6)
